data_4088497
loop_
_publ_author_name
'Harisomayajula, N. V. Satyachand'
'Chen, Han-Gung'
'Kuo, Ting-Shen'
'Tsai, Yi-Chou'

_publ_section_title
;
 Reductive Cleavage of Acyl Halides to Carboxylato Alkylidyne Complexes
 from Their Reactions with the Quintuply Bonded Dimolybdenum Amidinate
;
_journal_issue 10
_journal_name_full Organometallics
_journal_page_first 1534
_journal_paper_doi 10.1021/acs.organomet.6b00132
_journal_volume 35
_journal_year 2016
_chemical_formula_moiety 'C69 H93 Cl2 Mo2 N5 O2'
_chemical_formula_sum 'C69 H93 Cl2 Mo2 N5 O2'
_chemical_formula_weight 1287.26
_space_group_IT_number 14
_space_group_name_Hall '-P 2ybc'
_space_group_name_H-M_alt 'P 1 21/c 1'
_symmetry_cell_setting monoclinic
_symmetry_space_group_name_H-M 'P 1 21/c 1'
_atom_sites_solution_hydrogens geom
_atom_sites_solution_primary direct
_atom_sites_solution_secondary difmap
_audit_creation_method SHELXL-97
_cell_angle_alpha 90.00
_cell_angle_beta 99.784(3)
_cell_angle_gamma 90.00
_cell_formula_units_Z 4
_cell_length_a 12.0752(6)
_cell_length_b 24.9881(12)
_cell_length_c 22.0685(11)
_cell_measurement_reflns_used 9886
_cell_measurement_temperature 200(2)
_cell_measurement_theta_max 25.15
_cell_measurement_theta_min 2.23
_cell_volume 6562.0(6)
_computing_molecular_graphics 'Ortep-3 for Windows (Farrugia, 1997)'
_computing_publication_material 'WinGX publication routines (Farrugia, 1999)'
_computing_structure_refinement 'SHELXL-97 (Sheldrick, 1997)'
_computing_structure_solution 'SHELXS-86 (Sheldrick, 1986)'
_diffrn_ambient_temperature 200(2)
_diffrn_measured_fraction_theta_full 0.986
_diffrn_measured_fraction_theta_max 0.986
_diffrn_measurement_device_type 'Bruker APEX2'
_diffrn_radiation_monochromator graphite
_diffrn_radiation_source 'fine-focus sealed tube'
_diffrn_radiation_type MoK\a
_diffrn_radiation_wavelength 0.71073
_diffrn_reflns_av_R_equivalents 0.0703
_diffrn_reflns_av_sigmaI/netI 0.0789
_diffrn_reflns_limit_h_max 14
_diffrn_reflns_limit_h_min -13
_diffrn_reflns_limit_k_max 29
_diffrn_reflns_limit_k_min -27
_diffrn_reflns_limit_l_max 25
_diffrn_reflns_limit_l_min -26
_diffrn_reflns_number 44083
_diffrn_reflns_theta_full 25.16
_diffrn_reflns_theta_max 25.16
_diffrn_reflns_theta_min 1.63
_exptl_absorpt_coefficient_mu 0.510
_exptl_absorpt_correction_T_max 0.9138
_exptl_absorpt_correction_T_min 0.7039
_exptl_absorpt_correction_type multi-scan
_exptl_crystal_colour brown(dark)
_exptl_crystal_density_diffrn 1.303
_exptl_crystal_density_method 'not measured'
_exptl_crystal_description prism
_exptl_crystal_F_000 2704
_exptl_crystal_size_max 0.74
_exptl_crystal_size_mid 0.30
_exptl_crystal_size_min 0.18
_refine_diff_density_max 1.469
_refine_diff_density_min -1.813
_refine_diff_density_rms 0.305
_refine_ls_extinction_method none
_refine_ls_goodness_of_fit_ref 1.072
_refine_ls_hydrogen_treatment constr
_refine_ls_matrix_type full
_refine_ls_number_parameters 701
_refine_ls_number_reflns 11604
_refine_ls_number_restraints 0
_refine_ls_restrained_S_all 1.072
_refine_ls_R_factor_all 0.0885
_refine_ls_R_factor_gt 0.0597
_refine_ls_shift/su_max 0.002
_refine_ls_shift/su_mean 0.000
_refine_ls_structure_factor_coef Fsqd
_refine_ls_weighting_details 'calc w=1/[\s^2^(Fo^2^)+(0.1085P)^2^+1.5617P] where P=(Fo^2^+2Fc^2^)/3'
_refine_ls_weighting_scheme calc
_refine_ls_wR_factor_gt 0.1586
_refine_ls_wR_factor_ref 0.1829
_reflns_number_gt 8566
_reflns_number_total 11604
_reflns_threshold_expression >2sigma(I)
_cod_data_source_file om6b00132_si_003.cif
_cod_data_source_block compound_17
_cod_original_sg_symbol_H-M 'P 21/c'
_cod_database_code 4088497

loop_
_symmetry_equiv_pos_as_xyz
'x, y, z'
'-x, y+1/2, -z+1/2'
'-x, -y, -z'
'x, -y-1/2, z-1/2'

loop_
_atom_site_label
_atom_site_type_symbol
_atom_site_fract_x
_atom_site_fract_y
_atom_site_fract_z
_atom_site_U_iso_or_equiv
_atom_site_adp_type
_atom_site_occupancy
_atom_site_symmetry_multiplicity
_atom_site_calc_flag
_atom_site_refinement_flags
C1 C 0.0592(4) 0.3822(2) 0.1938(2) 0.0305(13) Uani 1 1 d .
C2 C 0.0482(4) 0.4353(3) 0.2117(3) 0.0440(16) Uani 1 1 d .
C3 C 0.1146(5) 0.4570(2) 0.2702(3) 0.0468(17) Uani 1 1 d .
H3 H 0.1837 0.4346 0.2805 0.056 Uiso 1 1 calc R
C4 C 0.1523(6) 0.5147(3) 0.2684(4) 0.078(3) Uani 1 1 d .
H4A H 0.1964 0.5244 0.3084 0.117 Uiso 1 1 calc R
H4B H 0.0863 0.5380 0.2595 0.117 Uiso 1 1 calc R
H4C H 0.1986 0.5190 0.2363 0.117 Uiso 1 1 calc R
C5 C 0.0476(5) 0.4507(3) 0.3226(3) 0.063(2) Uani 1 1 d .
H5A H 0.0919 0.4643 0.3608 0.095 Uiso 1 1 calc R
H5B H 0.0308 0.4127 0.3276 0.095 Uiso 1 1 calc R
H5C H -0.0228 0.4708 0.3129 0.095 Uiso 1 1 calc R
C6 C -0.0345(5) 0.4667(3) 0.1763(4) 0.068(2) Uani 1 1 d .
H6 H -0.0407 0.5035 0.1861 0.081 Uiso 1 1 calc R
C7 C -0.1067(6) 0.4452(4) 0.1278(4) 0.086(3) Uani 1 1 d .
H7 H -0.1605 0.4675 0.1035 0.103 Uiso 1 1 calc R
C8 C -0.1020(4) 0.3928(4) 0.1143(3) 0.064(2) Uani 1 1 d .
H8 H -0.1560 0.3786 0.0820 0.077 Uiso 1 1 calc R
C9 C -0.0193(4) 0.3581(3) 0.1466(2) 0.0435(17) Uani 1 1 d .
C10 C -0.0228(4) 0.2993(3) 0.1308(3) 0.0479(17) Uani 1 1 d .
H10 H 0.0438 0.2821 0.1566 0.058 Uiso 1 1 calc R
C11 C -0.1296(5) 0.2726(3) 0.1475(4) 0.076(2) Uani 1 1 d .
H11A H -0.1302 0.2345 0.1368 0.114 Uiso 1 1 calc R
H11B H -0.1966 0.2900 0.1245 0.114 Uiso 1 1 calc R
H11C H -0.1295 0.2765 0.1917 0.114 Uiso 1 1 calc R
C12 C -0.0167(6) 0.2872(4) 0.0641(3) 0.082(3) Uani 1 1 d .
H12A H -0.0192 0.2484 0.0577 0.124 Uiso 1 1 calc R
H12B H 0.0536 0.3015 0.0541 0.124 Uiso 1 1 calc R
H12C H -0.0805 0.3040 0.0375 0.124 Uiso 1 1 calc R
C13 C 0.1349(3) 0.31206(19) 0.2602(2) 0.0198(11) Uani 1 1 d .
H13 H 0.0611 0.3094 0.2695 0.024 Uiso 1 1 calc R
C14 C 0.1711(3) 0.2406(2) 0.3289(2) 0.0233(11) Uani 1 1 d .
C15 C 0.1555(4) 0.2607(2) 0.3862(2) 0.0314(13) Uani 1 1 d .
C16 C 0.1945(4) 0.3151(2) 0.4104(2) 0.0391(14) Uani 1 1 d .
H16 H 0.2148 0.3362 0.3754 0.047 Uiso 1 1 calc R
C17 C 0.2993(4) 0.3108(3) 0.4596(3) 0.0549(18) Uani 1 1 d .
H17A H 0.3235 0.3467 0.4740 0.082 Uiso 1 1 calc R
H17B H 0.3595 0.2934 0.4421 0.082 Uiso 1 1 calc R
H17C H 0.2822 0.2895 0.4941 0.082 Uiso 1 1 calc R
C18 C 0.1035(5) 0.3466(3) 0.4365(3) 0.0589(19) Uani 1 1 d .
H18A H 0.1328 0.3820 0.4502 0.088 Uiso 1 1 calc R
H18B H 0.0827 0.3271 0.4715 0.088 Uiso 1 1 calc R
H18C H 0.0370 0.3509 0.4045 0.088 Uiso 1 1 calc R
C19 C 0.1088(4) 0.2265(3) 0.4251(3) 0.0427(16) Uani 1 1 d .
H19 H 0.0972 0.2391 0.4642 0.051 Uiso 1 1 calc R
C20 C 0.0792(4) 0.1748(3) 0.4079(3) 0.0457(16) Uani 1 1 d .
H20 H 0.0455 0.1524 0.4345 0.055 Uiso 1 1 calc R
C21 C 0.0982(4) 0.1555(2) 0.3525(3) 0.0397(15) Uani 1 1 d .
H21 H 0.0784 0.1196 0.3414 0.048 Uiso 1 1 calc R
C22 C 0.1461(4) 0.1876(2) 0.3120(2) 0.0314(13) Uani 1 1 d .
C23 C 0.1704(5) 0.1633(2) 0.2524(3) 0.0436(15) Uani 1 1 d .
H23 H 0.2206 0.1889 0.2351 0.052 Uiso 1 1 calc R
C24 C 0.0643(6) 0.1575(4) 0.2053(3) 0.083(3) Uani 1 1 d .
H24A H 0.0831 0.1423 0.1673 0.125 Uiso 1 1 calc R
H24B H 0.0294 0.1927 0.1966 0.125 Uiso 1 1 calc R
H24C H 0.0118 0.1336 0.2214 0.125 Uiso 1 1 calc R
C25 C 0.2333(6) 0.1107(3) 0.2636(4) 0.077(2) Uani 1 1 d .
H25A H 0.3019 0.1160 0.2938 0.115 Uiso 1 1 calc R
H25B H 0.2532 0.0978 0.2249 0.115 Uiso 1 1 calc R
H25C H 0.1854 0.0842 0.2793 0.115 Uiso 1 1 calc R
C26 C 0.6193(3) 0.2367(2) 0.2415(2) 0.0232(11) Uani 1 1 d .
C27 C 0.6111(4) 0.1924(2) 0.2027(2) 0.0280(12) Uani 1 1 d .
C28 C 0.5163(4) 0.1851(2) 0.1487(2) 0.0351(13) Uani 1 1 d .
H28 H 0.4824 0.2210 0.1376 0.042 Uiso 1 1 calc R
C29 C 0.4244(5) 0.1490(2) 0.1669(4) 0.064(2) Uani 1 1 d .
H29A H 0.3630 0.1453 0.1318 0.096 Uiso 1 1 calc R
H29B H 0.3955 0.1651 0.2016 0.096 Uiso 1 1 calc R
H29C H 0.4560 0.1137 0.1788 0.096 Uiso 1 1 calc R
C30 C 0.5561(5) 0.1623(3) 0.0920(3) 0.064(2) Uani 1 1 d .
H30A H 0.4920 0.1590 0.0584 0.096 Uiso 1 1 calc R
H30B H 0.5896 0.1269 0.1017 0.096 Uiso 1 1 calc R
H30C H 0.6123 0.1863 0.0794 0.096 Uiso 1 1 calc R
C31 C 0.6910(4) 0.1517(2) 0.2161(3) 0.0426(15) Uani 1 1 d .
H31 H 0.6847 0.1205 0.1912 0.051 Uiso 1 1 calc R
C32 C 0.7784(4) 0.1562(3) 0.2646(3) 0.0464(16) Uani 1 1 d .
H32 H 0.8324 0.1283 0.2729 0.056 Uiso 1 1 calc R
C33 C 0.7877(4) 0.2011(2) 0.3012(3) 0.0384(14) Uani 1 1 d .
H33 H 0.8492 0.2041 0.3342 0.046 Uiso 1 1 calc R
C34 C 0.7090(4) 0.2421(2) 0.2910(2) 0.0269(12) Uani 1 1 d .
C35 C 0.7277(4) 0.2900(2) 0.3327(3) 0.0351(13) Uani 1 1 d .
H35 H 0.6611 0.3141 0.3226 0.042 Uiso 1 1 calc R
C36 C 0.7411(5) 0.2750(3) 0.4010(3) 0.0527(18) Uani 1 1 d .
H36A H 0.7522 0.3076 0.4261 0.079 Uiso 1 1 calc R
H36B H 0.8064 0.2515 0.4119 0.079 Uiso 1 1 calc R
H36C H 0.6734 0.2565 0.4087 0.079 Uiso 1 1 calc R
C37 C 0.8324(4) 0.3208(3) 0.3214(3) 0.0576(18) Uani 1 1 d .
H37A H 0.8436 0.3521 0.3485 0.086 Uiso 1 1 calc R
H37B H 0.8220 0.3325 0.2784 0.086 Uiso 1 1 calc R
H37C H 0.8983 0.2974 0.3301 0.086 Uiso 1 1 calc R
C38 C 0.5535(3) 0.31773(18) 0.1927(2) 0.0187(10) Uani 1 1 d .
H38 H 0.6245 0.3181 0.1797 0.022 Uiso 1 1 calc R
C39 C 0.5252(3) 0.39837(19) 0.1372(2) 0.0198(11) Uani 1 1 d .
C40 C 0.5146(3) 0.3927(2) 0.0733(2) 0.0264(12) Uani 1 1 d .
C41 C 0.4647(4) 0.3430(2) 0.0392(2) 0.0350(13) Uani 1 1 d .
H41 H 0.4113 0.3263 0.0638 0.042 Uiso 1 1 calc R
C42 C 0.5572(5) 0.3021(3) 0.0336(3) 0.0518(17) Uani 1 1 d .
H42A H 0.5235 0.2703 0.0118 0.078 Uiso 1 1 calc R
H42B H 0.5955 0.2919 0.0747 0.078 Uiso 1 1 calc R
H42C H 0.6116 0.3180 0.0105 0.078 Uiso 1 1 calc R
C43 C 0.3999(4) 0.3548(2) -0.0255(2) 0.0416(15) Uani 1 1 d .
H43A H 0.3691 0.3214 -0.0446 0.062 Uiso 1 1 calc R
H43B H 0.4509 0.3708 -0.0506 0.062 Uiso 1 1 calc R
H43C H 0.3384 0.3797 -0.0226 0.062 Uiso 1 1 calc R
C44 C 0.5553(4) 0.4335(2) 0.0402(3) 0.0350(14) Uani 1 1 d .
H44 H 0.5505 0.4301 -0.0030 0.042 Uiso 1 1 calc R
C45 C 0.6021(4) 0.4787(2) 0.0693(3) 0.0395(15) Uani 1 1 d .
H45 H 0.6273 0.5067 0.0459 0.047 Uiso 1 1 calc R
C46 C 0.6125(4) 0.4835(2) 0.1315(3) 0.0340(13) Uani 1 1 d .
H46 H 0.6455 0.5150 0.1509 0.041 Uiso 1 1 calc R
C47 C 0.5762(4) 0.4438(2) 0.1672(2) 0.0279(12) Uani 1 1 d .
C48 C 0.6006(4) 0.4492(2) 0.2367(3) 0.0389(14) Uani 1 1 d .
H48 H 0.5600 0.4197 0.2543 0.047 Uiso 1 1 calc R
C49 C 0.7271(5) 0.4415(3) 0.2598(3) 0.071(2) Uani 1 1 d .
H49A H 0.7427 0.4449 0.3047 0.107 Uiso 1 1 calc R
H49B H 0.7694 0.4689 0.2415 0.107 Uiso 1 1 calc R
H49C H 0.7499 0.4059 0.2480 0.107 Uiso 1 1 calc R
C50 C 0.5636(5) 0.5018(3) 0.2616(3) 0.0564(18) Uani 1 1 d .
H50A H 0.5825 0.5017 0.3066 0.085 Uiso 1 1 calc R
H50B H 0.4823 0.5060 0.2491 0.085 Uiso 1 1 calc R
H50C H 0.6024 0.5315 0.2451 0.085 Uiso 1 1 calc R
C51 C 0.2752(3) 0.4494(2) 0.1437(2) 0.0248(12) Uani 1 1 d .
C52 C 0.2541(4) 0.5037(2) 0.1169(2) 0.0324(13) Uani 1 1 d .
C53 C 0.1545(5) 0.5169(3) 0.0785(3) 0.0459(15) Uani 1 1 d .
H53 H 0.0973 0.4907 0.0684 0.055 Uiso 1 1 calc R
C54 C 0.1385(6) 0.5677(3) 0.0550(3) 0.065(2) Uani 1 1 d .
H54 H 0.0705 0.5762 0.0282 0.078 Uiso 1 1 calc R
C55 C 0.2174(7) 0.6057(3) 0.0692(3) 0.061(2) Uani 1 1 d .
H55 H 0.2046 0.6406 0.0524 0.073 Uiso 1 1 calc R
C56 C 0.3165(6) 0.5946(3) 0.1079(3) 0.0555(18) Uani 1 1 d .
H56 H 0.3716 0.6217 0.1186 0.067 Uiso 1 1 calc R
C57 C 0.3346(5) 0.5430(2) 0.1311(3) 0.0420(15) Uani 1 1 d .
H57 H 0.4035 0.5346 0.1571 0.050 Uiso 1 1 calc R
C58 C 0.1906(4) 0.3966(2) 0.0542(2) 0.0395(14) Uani 1 1 d .
H58A H 0.1810 0.3584 0.0449 0.059 Uiso 1 1 calc R
H58B H 0.2351 0.4130 0.0259 0.059 Uiso 1 1 calc R
H58C H 0.1168 0.4139 0.0493 0.059 Uiso 1 1 calc R
C59 C 0.3914(3) 0.35234(18) 0.2877(2) 0.0179(10) Uani 1 1 d .
C60 C 0.4357(4) 0.3836(2) 0.3420(2) 0.0272(12) Uani 1 1 d .
C61 C 0.5126(4) 0.3629(2) 0.3904(2) 0.0324(13) Uani 1 1 d .
H61 H 0.5349 0.3265 0.3887 0.039 Uiso 1 1 calc R
C62 C 0.5576(4) 0.3934(3) 0.4409(3) 0.0458(16) Uani 1 1 d .
H62 H 0.6117 0.3784 0.4727 0.055 Uiso 1 1 calc R
C63 C 0.5236(5) 0.4453(3) 0.4448(3) 0.0595(19) Uani 1 1 d .
H63 H 0.5530 0.4662 0.4798 0.071 Uiso 1 1 calc R
C64 C 0.4475(6) 0.4674(3) 0.3984(3) 0.061(2) Uani 1 1 d .
H64 H 0.4245 0.5035 0.4014 0.074 Uiso 1 1 calc R
C65 C 0.4037(5) 0.4372(2) 0.3469(3) 0.0429(15) Uani 1 1 d .
H65 H 0.3515 0.4530 0.3149 0.051 Uiso 1 1 calc R
C66 C 0.8665(11) 0.4028(5) 0.5687(6) 0.160(5) Uiso 1 1 d .
H66A H 0.9020 0.3676 0.5755 0.240 Uiso 1 1 calc R
H66B H 0.7867 0.4000 0.5719 0.240 Uiso 1 1 calc R
H66C H 0.9035 0.4280 0.5997 0.240 Uiso 1 1 calc R
C67 C 0.8769(10) 0.4216(5) 0.5090(6) 0.129(4) Uiso 1 1 d .
H67A H 0.9574 0.4234 0.5053 0.155 Uiso 1 1 calc R
H67B H 0.8394 0.3963 0.4776 0.155 Uiso 1 1 calc R
C68 C 0.8284(11) 0.4939(6) 0.4388(6) 0.155(5) Uiso 1 1 d .
H68A H 0.9066 0.4988 0.4318 0.186 Uiso 1 1 calc R
H68B H 0.7900 0.4690 0.4071 0.186 Uiso 1 1 calc R
C69 C 0.7737(12) 0.5425(6) 0.4337(6) 0.172(5) Uiso 1 1 d .
H69A H 0.7742 0.5574 0.3927 0.259 Uiso 1 1 calc R
H69B H 0.8122 0.5672 0.4649 0.259 Uiso 1 1 calc R
H69C H 0.6960 0.5375 0.4399 0.259 Uiso 1 1 calc R
N1 N 0.1559(3) 0.35084(16) 0.22335(18) 0.0217(9) Uani 1 1 d .
N2 N 0.2120(3) 0.27608(15) 0.28538(17) 0.0200(9) Uani 1 1 d .
N3 N 0.5326(3) 0.27830(15) 0.22930(18) 0.0186(9) Uani 1 1 d .
N4 N 0.4818(3) 0.35673(15) 0.17313(17) 0.0191(9) Uani 1 1 d .
N5 N 0.2494(3) 0.40346(16) 0.11799(18) 0.0217(9) Uani 1 1 d .
Cl1 Cl 0.28451(8) 0.27121(5) 0.15400(5) 0.0240(3) Uani 1 1 d .
Cl2 Cl 0.45164(10) 0.22951(6) 0.35141(6) 0.0368(4) Uani 1 1 d .
Mo1 Mo 0.32049(3) 0.359681(17) 0.199736(18) 0.01770(14) Uani 1 1 d .
Mo2 Mo 0.37589(3) 0.278816(16) 0.262322(19) 0.01827(14) Uani 1 1 d .
O1 O 0.3264(2) 0.44542(13) 0.20143(15) 0.0243(8) Uani 1 1 d .
O2 O 0.8288(5) 0.4720(3) 0.4984(3) 0.0922(18) Uani 1 1 d .

loop_
_atom_site_aniso_label
_atom_site_aniso_U_11
_atom_site_aniso_U_22
_atom_site_aniso_U_33
_atom_site_aniso_U_23
_atom_site_aniso_U_13
_atom_site_aniso_U_12
C1 0.022(2) 0.043(4) 0.029(3) 0.014(3) 0.013(2) 0.014(2)
C2 0.034(3) 0.052(4) 0.053(4) 0.016(3) 0.027(3) 0.019(3)
C3 0.041(3) 0.026(4) 0.079(5) 0.001(3) 0.026(3) 0.008(2)
C4 0.110(6) 0.031(4) 0.113(7) -0.008(5) 0.072(5) -0.001(4)
C5 0.067(4) 0.073(6) 0.052(5) -0.004(4) 0.016(3) -0.020(4)
C6 0.052(4) 0.062(5) 0.096(7) 0.029(5) 0.034(4) 0.041(4)
C7 0.053(5) 0.134(9) 0.072(6) 0.040(6) 0.018(4) 0.064(5)
C8 0.027(3) 0.129(8) 0.037(4) 0.010(4) 0.006(2) 0.026(4)
C9 0.022(3) 0.089(6) 0.021(3) 0.011(3) 0.007(2) 0.017(3)
C10 0.024(3) 0.092(6) 0.027(3) -0.009(4) 0.004(2) 0.004(3)
C11 0.036(4) 0.116(7) 0.076(6) 0.000(5) 0.013(3) -0.008(4)
C12 0.082(5) 0.125(8) 0.043(5) -0.018(5) 0.018(4) -0.026(5)
C13 0.014(2) 0.026(3) 0.020(3) -0.002(2) 0.0057(16) -0.0015(18)
C14 0.015(2) 0.026(3) 0.030(3) 0.009(2) 0.0052(17) -0.0001(18)
C15 0.025(2) 0.046(4) 0.023(3) 0.008(3) 0.0042(19) 0.001(2)
C16 0.042(3) 0.053(4) 0.023(3) -0.004(3) 0.009(2) -0.010(3)
C17 0.038(3) 0.079(6) 0.046(4) -0.012(4) 0.004(3) -0.007(3)
C18 0.053(4) 0.063(5) 0.059(5) -0.016(4) 0.003(3) 0.002(3)
C19 0.036(3) 0.064(5) 0.028(3) 0.010(3) 0.008(2) -0.006(3)
C20 0.034(3) 0.057(5) 0.045(4) 0.025(4) 0.006(2) -0.009(3)
C21 0.031(3) 0.032(4) 0.055(4) 0.014(3) 0.005(2) -0.009(2)
C22 0.024(2) 0.031(3) 0.040(4) 0.007(3) 0.008(2) -0.002(2)
C23 0.051(3) 0.033(4) 0.052(4) 0.002(3) 0.022(3) -0.006(3)
C24 0.089(6) 0.102(7) 0.057(5) -0.032(5) 0.007(4) -0.013(5)
C25 0.093(6) 0.047(5) 0.102(7) -0.004(5) 0.050(5) 0.014(4)
C26 0.022(2) 0.020(3) 0.029(3) 0.010(2) 0.0082(18) 0.0040(18)
C27 0.027(2) 0.023(3) 0.035(3) 0.001(3) 0.008(2) 0.012(2)
C28 0.031(3) 0.033(4) 0.040(4) -0.006(3) 0.001(2) 0.012(2)
C29 0.051(4) 0.031(4) 0.106(6) 0.000(4) 0.005(3) -0.002(3)
C30 0.069(4) 0.071(5) 0.047(4) -0.026(4) -0.006(3) 0.029(4)
C31 0.044(3) 0.031(4) 0.053(4) -0.004(3) 0.008(3) 0.019(2)
C32 0.042(3) 0.045(4) 0.052(4) 0.006(3) 0.007(3) 0.029(3)
C33 0.033(3) 0.044(4) 0.038(4) 0.006(3) 0.005(2) 0.018(2)
C34 0.021(2) 0.035(3) 0.025(3) 0.008(3) 0.0053(18) 0.007(2)
C35 0.026(3) 0.041(4) 0.035(3) -0.006(3) -0.001(2) 0.007(2)
C36 0.042(3) 0.073(5) 0.040(4) -0.005(3) -0.002(3) 0.018(3)
C37 0.039(3) 0.060(5) 0.070(5) -0.004(4) -0.002(3) -0.001(3)
C38 0.014(2) 0.021(3) 0.022(3) 0.001(2) 0.0065(16) -0.0021(17)
C39 0.015(2) 0.023(3) 0.023(3) 0.008(2) 0.0061(17) 0.0039(17)
C40 0.019(2) 0.031(3) 0.030(3) 0.004(3) 0.0045(18) 0.0025(19)
C41 0.036(3) 0.044(4) 0.025(3) -0.002(3) 0.006(2) -0.003(2)
C42 0.063(4) 0.048(4) 0.046(4) -0.006(3) 0.012(3) 0.014(3)
C43 0.043(3) 0.052(4) 0.029(3) -0.005(3) 0.004(2) 0.000(3)
C44 0.031(3) 0.046(4) 0.029(3) 0.009(3) 0.006(2) -0.004(2)
C45 0.032(3) 0.040(4) 0.047(4) 0.019(3) 0.009(2) -0.003(2)
C46 0.032(3) 0.026(3) 0.044(4) 0.005(3) 0.006(2) -0.013(2)
C47 0.020(2) 0.033(3) 0.031(3) 0.003(3) 0.0067(19) -0.005(2)
C48 0.050(3) 0.037(4) 0.029(3) -0.005(3) 0.006(2) -0.019(3)
C49 0.066(4) 0.094(7) 0.047(5) -0.002(4) -0.011(3) 0.017(4)
C50 0.061(4) 0.057(5) 0.051(4) -0.021(4) 0.007(3) -0.020(3)
C51 0.021(2) 0.027(3) 0.029(3) 0.013(3) 0.0118(19) 0.0101(19)
C52 0.038(3) 0.033(3) 0.031(3) 0.006(3) 0.019(2) 0.010(2)
C53 0.053(3) 0.041(4) 0.042(4) 0.010(3) 0.004(3) 0.015(3)
C54 0.080(5) 0.058(5) 0.054(5) 0.019(4) 0.003(4) 0.039(4)
C55 0.094(5) 0.042(5) 0.051(5) 0.020(4) 0.026(4) 0.030(4)
C56 0.076(4) 0.032(4) 0.067(5) 0.016(4) 0.038(4) 0.005(3)
C57 0.049(3) 0.032(4) 0.048(4) 0.009(3) 0.017(3) 0.006(3)
C58 0.042(3) 0.046(4) 0.028(3) 0.000(3) -0.001(2) 0.011(2)
C59 0.014(2) 0.019(3) 0.023(3) 0.004(2) 0.0092(16) 0.0023(16)
C60 0.026(2) 0.034(3) 0.023(3) 0.000(3) 0.0080(19) -0.005(2)
C61 0.027(2) 0.041(4) 0.030(3) -0.002(3) 0.006(2) 0.001(2)
C62 0.040(3) 0.064(5) 0.031(4) -0.004(3) -0.003(2) -0.001(3)
C63 0.068(4) 0.070(6) 0.036(4) -0.025(4) -0.005(3) -0.001(4)
C64 0.096(5) 0.036(4) 0.047(5) -0.023(4) -0.002(4) 0.010(4)
C65 0.053(3) 0.039(4) 0.034(4) -0.006(3) -0.001(2) 0.009(3)
N1 0.0087(16) 0.033(3) 0.024(2) 0.005(2) 0.0057(14) 0.0062(15)
N2 0.0152(17) 0.024(3) 0.021(2) 0.0006(19) 0.0050(14) -0.0007(15)
N3 0.0095(16) 0.020(2) 0.026(2) 0.0025(19) 0.0018(14) 0.0066(14)
N4 0.0137(17) 0.023(2) 0.021(2) -0.0019(18) 0.0033(14) 0.0015(14)
N5 0.0175(18) 0.021(2) 0.027(2) 0.008(2) 0.0044(15) 0.0036(15)
Cl1 0.0211(5) 0.0257(7) 0.0253(7) -0.0033(6) 0.0040(4) -0.0012(4)
Cl2 0.0300(6) 0.0446(9) 0.0355(8) 0.0199(7) 0.0050(5) 0.0050(5)
Mo1 0.0143(2) 0.0194(3) 0.0198(3) 0.00094(18) 0.00410(15) 0.00193(14)
Mo2 0.0145(2) 0.0193(3) 0.0215(3) 0.00220(19) 0.00421(15) 0.00145(14)
O1 0.0239(16) 0.022(2) 0.027(2) 0.0040(16) 0.0051(13) 0.0031(12)
O2 0.089(4) 0.120(6) 0.064(4) -0.001(4) 0.003(3) 0.014(3)

loop_
_atom_type_symbol
_atom_type_description
_atom_type_scat_dispersion_real
_atom_type_scat_dispersion_imag
_atom_type_scat_source
C C 0.0033 0.0016 'International Tables Vol C Tables 4.2.6.8 and 6.1.1.4'
H H 0.0000 0.0000 'International Tables Vol C Tables 4.2.6.8 and 6.1.1.4'
N N 0.0061 0.0033 'International Tables Vol C Tables 4.2.6.8 and 6.1.1.4'
Cl Cl 0.1484 0.1585 'International Tables Vol C Tables 4.2.6.8 and 6.1.1.4'
Mo Mo -1.6832 0.6857 'International Tables Vol C Tables 4.2.6.8 and 6.1.1.4'
O O 0.0106 0.0060 'International Tables Vol C Tables 4.2.6.8 and 6.1.1.4'

loop_
_geom_angle_atom_site_label_1
_geom_angle_atom_site_label_2
_geom_angle_atom_site_label_3
_geom_angle
C2 C1 C9 121.9(5)
C2 C1 N1 119.3(5)
C9 C1 N1 118.8(5)
C6 C2 C1 117.8(6)
C6 C2 C3 120.3(6)
C1 C2 C3 121.6(5)
C2 C3 C4 116.2(6)
C2 C3 C5 109.8(5)
C4 C3 C5 108.6(5)
C2 C3 H3 107.3
C4 C3 H3 107.3
C5 C3 H3 107.3
C3 C4 H4A 109.5
C3 C4 H4B 109.5
H4A C4 H4B 109.5
C3 C4 H4C 109.5
H4A C4 H4C 109.5
H4B C4 H4C 109.5
C3 C5 H5A 109.5
C3 C5 H5B 109.5
H5A C5 H5B 109.5
C3 C5 H5C 109.5
H5A C5 H5C 109.5
H5B C5 H5C 109.5
C7 C6 C2 121.1(7)
C7 C6 H6 119.4
C2 C6 H6 119.4
C8 C7 C6 120.6(6)
C8 C7 H7 119.7
C6 C7 H7 119.7
C7 C8 C9 122.4(7)
C7 C8 H8 118.8
C9 C8 H8 118.8
C1 C9 C8 115.7(6)
C1 C9 C10 125.0(5)
C8 C9 C10 119.3(6)
C9 C10 C12 114.5(6)
C9 C10 C11 110.8(5)
C12 C10 C11 108.9(5)
C9 C10 H10 107.4
C12 C10 H10 107.4
C11 C10 H10 107.4
C10 C11 H11A 109.5
C10 C11 H11B 109.5
H11A C11 H11B 109.5
C10 C11 H11C 109.5
H11A C11 H11C 109.5
H11B C11 H11C 109.5
C10 C12 H12A 109.5
C10 C12 H12B 109.5
H12A C12 H12B 109.5
C10 C12 H12C 109.5
H12A C12 H12C 109.5
H12B C12 H12C 109.5
N1 C13 N2 123.7(4)
N1 C13 H13 118.2
N2 C13 H13 118.2
C22 C14 C15 121.8(5)
C22 C14 N2 119.0(4)
C15 C14 N2 119.2(4)
C14 C15 C19 117.6(5)
C14 C15 C16 124.2(4)
C19 C15 C16 117.9(5)
C15 C16 C17 111.2(5)
C15 C16 C18 113.3(5)
C17 C16 C18 109.1(5)
C15 C16 H16 107.7
C17 C16 H16 107.7
C18 C16 H16 107.7
C16 C17 H17A 109.5
C16 C17 H17B 109.5
H17A C17 H17B 109.5
C16 C17 H17C 109.5
H17A C17 H17C 109.5
H17B C17 H17C 109.5
C16 C18 H18A 109.5
C16 C18 H18B 109.5
H18A C18 H18B 109.5
C16 C18 H18C 109.5
H18A C18 H18C 109.5
H18B C18 H18C 109.5
C20 C19 C15 121.2(6)
C20 C19 H19 119.4
C15 C19 H19 119.4
C19 C20 C21 120.1(5)
C19 C20 H20 119.9
C21 C20 H20 119.9
C20 C21 C22 121.3(6)
C20 C21 H21 119.4
C22 C21 H21 119.4
C21 C22 C14 117.9(5)
C21 C22 C23 119.1(5)
C14 C22 C23 123.0(4)
C22 C23 C24 111.6(5)
C22 C23 C25 111.7(5)
C24 C23 C25 111.7(6)
C22 C23 H23 107.2
C24 C23 H23 107.2
C25 C23 H23 107.2
C23 C24 H24A 109.5
C23 C24 H24B 109.5
H24A C24 H24B 109.5
C23 C24 H24C 109.5
H24A C24 H24C 109.5
H24B C24 H24C 109.5
C23 C25 H25A 109.5
C23 C25 H25B 109.5
H25A C25 H25B 109.5
C23 C25 H25C 109.5
H25A C25 H25C 109.5
H25B C25 H25C 109.5
C27 C26 C34 121.1(4)
C27 C26 N3 118.5(4)
C34 C26 N3 120.3(4)
C31 C27 C26 118.3(5)
C31 C27 C28 118.7(5)
C26 C27 C28 122.9(4)
C27 C28 C30 112.9(4)
C27 C28 C29 110.3(5)
C30 C28 C29 109.8(5)
C27 C28 H28 107.9
C30 C28 H28 107.9
C29 C28 H28 107.9
C28 C29 H29A 109.5
C28 C29 H29B 109.5
H29A C29 H29B 109.5
C28 C29 H29C 109.5
H29A C29 H29C 109.5
H29B C29 H29C 109.5
C28 C30 H30A 109.5
C28 C30 H30B 109.5
H30A C30 H30B 109.5
C28 C30 H30C 109.5
H30A C30 H30C 109.5
H30B C30 H30C 109.5
C32 C31 C27 121.1(6)
C32 C31 H31 119.4
C27 C31 H31 119.4
C33 C32 C31 119.9(5)
C33 C32 H32 120.1
C31 C32 H32 120.1
C32 C33 C34 121.4(5)
C32 C33 H33 119.3
C34 C33 H33 119.3
C33 C34 C26 118.0(5)
C33 C34 C35 117.5(5)
C26 C34 C35 124.5(4)
C34 C35 C37 110.0(4)
C34 C35 C36 112.8(5)
C37 C35 C36 109.2(5)
C34 C35 H35 108.3
C37 C35 H35 108.3
C36 C35 H35 108.3
C35 C36 H36A 109.5
C35 C36 H36B 109.5
H36A C36 H36B 109.5
C35 C36 H36C 109.5
H36A C36 H36C 109.5
H36B C36 H36C 109.5
C35 C37 H37A 109.5
C35 C37 H37B 109.5
H37A C37 H37B 109.5
C35 C37 H37C 109.5
H37A C37 H37C 109.5
H37B C37 H37C 109.5
N3 C38 N4 124.3(4)
N3 C38 H38 117.8
N4 C38 H38 117.8
C47 C39 C40 121.0(4)
C47 C39 N4 119.3(4)
C40 C39 N4 119.7(4)
C44 C40 C39 118.3(5)
C44 C40 C41 119.0(5)
C39 C40 C41 122.7(4)
C40 C41 C42 110.5(4)
C40 C41 C43 113.6(5)
C42 C41 C43 108.3(4)
C40 C41 H41 108.1
C42 C41 H41 108.1
C43 C41 H41 108.1
C41 C42 H42A 109.5
C41 C42 H42B 109.5
H42A C42 H42B 109.5
C41 C42 H42C 109.5
H42A C42 H42C 109.5
H42B C42 H42C 109.5
C41 C43 H43A 109.5
C41 C43 H43B 109.5
H43A C43 H43B 109.5
C41 C43 H43C 109.5
H43A C43 H43C 109.5
H43B C43 H43C 109.5
C45 C44 C40 120.8(5)
C45 C44 H44 119.6
C40 C44 H44 119.6
C46 C45 C44 120.3(5)
C46 C45 H45 119.9
C44 C45 H45 119.9
C45 C46 C47 121.7(5)
C45 C46 H46 119.1
C47 C46 H46 119.1
C46 C47 C39 117.9(5)
C46 C47 C48 119.0(5)
C39 C47 C48 122.9(4)
C50 C48 C47 115.1(5)
C50 C48 C49 108.9(5)
C47 C48 C49 109.6(5)
C50 C48 H48 107.7
C47 C48 H48 107.7
C49 C48 H48 107.7
C48 C49 H49A 109.5
C48 C49 H49B 109.5
H49A C49 H49B 109.5
C48 C49 H49C 109.5
H49A C49 H49C 109.5
H49B C49 H49C 109.5
C48 C50 H50A 109.5
C48 C50 H50B 109.5
H50A C50 H50B 109.5
C48 C50 H50C 109.5
H50A C50 H50C 109.5
H50B C50 H50C 109.5
N5 C51 O1 113.2(4)
N5 C51 C52 128.5(5)
O1 C51 C52 118.3(5)
N5 C51 Mo1 56.9(2)
O1 C51 Mo1 56.3(2)
C52 C51 Mo1 174.6(4)
C57 C52 C53 118.3(5)
C57 C52 C51 119.5(5)
C53 C52 C51 122.1(5)
C54 C53 C52 120.1(6)
C54 C53 H53 120.0
C52 C53 H53 120.0
C55 C54 C53 121.1(6)
C55 C54 H54 119.5
C53 C54 H54 119.5
C54 C55 C56 120.7(7)
C54 C55 H55 119.6
C56 C55 H55 119.6
C55 C56 C57 118.7(6)
C55 C56 H56 120.6
C57 C56 H56 120.6
C52 C57 C56 121.0(6)
C52 C57 H57 119.5
C56 C57 H57 119.5
N5 C58 H58A 109.5
N5 C58 H58B 109.5
H58A C58 H58B 109.5
N5 C58 H58C 109.5
H58A C58 H58C 109.5
H58B C58 H58C 109.5
C60 C59 Mo2 139.3(4)
C60 C59 Mo1 142.2(4)
Mo2 C59 Mo1 78.45(18)
C61 C60 C65 116.9(5)
C61 C60 C59 122.5(5)
C65 C60 C59 120.6(5)
C62 C61 C60 122.3(5)
C62 C61 H61 118.9
C60 C61 H61 118.9
C63 C62 C61 119.5(6)
C63 C62 H62 120.3
C61 C62 H62 120.3
C62 C63 C64 120.4(6)
C62 C63 H63 119.8
C64 C63 H63 119.8
C63 C64 C65 120.4(6)
C63 C64 H64 119.8
C65 C64 H64 119.8
C64 C65 C60 120.7(6)
C64 C65 H65 119.7
C60 C65 H65 119.7
C67 C66 H66A 109.5
C67 C66 H66B 109.5
H66A C66 H66B 109.5
C67 C66 H66C 109.5
H66A C66 H66C 109.5
H66B C66 H66C 109.5
O2 C67 C66 110.8(10)
O2 C67 H67A 109.5
C66 C67 H67A 109.5
O2 C67 H67B 109.5
C66 C67 H67B 109.5
H67A C67 H67B 108.1
C69 C68 O2 109.9(11)
C69 C68 H68A 109.7
O2 C68 H68A 109.7
C69 C68 H68B 109.7
O2 C68 H68B 109.7
H68A C68 H68B 108.2
C68 C69 H69A 109.5
C68 C69 H69B 109.5
H69A C69 H69B 109.5
C68 C69 H69C 109.5
H69A C69 H69C 109.5
H69B C69 H69C 109.5
C13 N1 C1 116.5(3)
C13 N1 Mo1 120.6(3)
C1 N1 Mo1 122.5(3)
C13 N2 C14 113.1(3)
C13 N2 Mo2 119.1(3)
C14 N2 Mo2 127.7(3)
C38 N3 C26 115.8(3)
C38 N3 Mo2 118.3(3)
C26 N3 Mo2 125.9(3)
C38 N4 C39 115.2(3)
C38 N4 Mo1 120.9(3)
C39 N4 Mo1 123.7(3)
C51 N5 C58 124.2(4)
C51 N5 Mo1 92.9(3)
C58 N5 Mo1 142.9(3)
Mo1 Cl1 Mo2 60.63(3)
C59 Mo1 N4 90.21(15)
C59 Mo1 O1 93.87(16)
N4 Mo1 O1 90.58(12)
C59 Mo1 N1 90.93(15)
N4 Mo1 N1 171.89(15)
O1 Mo1 N1 97.35(13)
C59 Mo1 N5 154.78(17)
N4 Mo1 N5 92.28(13)
O1 Mo1 N5 61.02(14)
N1 Mo1 N5 90.11(13)
C59 Mo1 Cl1 109.67(14)
N4 Mo1 Cl1 87.79(10)
O1 Mo1 Cl1 156.40(9)
N1 Mo1 Cl1 84.27(11)
N5 Mo1 Cl1 95.50(12)
C59 Mo1 Mo2 49.49(13)
N4 Mo1 Mo2 87.27(10)
O1 Mo1 Mo2 143.25(9)
N1 Mo1 Mo2 87.37(10)
N5 Mo1 Mo2 155.70(11)
Cl1 Mo1 Mo2 60.20(3)
C59 Mo1 C51 124.67(18)
N4 Mo1 C51 91.58(13)
O1 Mo1 C51 30.84(14)
N1 Mo1 C51 94.37(14)
N5 Mo1 C51 30.19(15)
Cl1 Mo1 C51 125.65(12)
Mo2 Mo1 C51 174.01(12)
C59 Mo2 N2 90.55(15)
C59 Mo2 N3 93.27(15)
N2 Mo2 N3 173.65(14)
C59 Mo2 Cl2 104.54(14)
N2 Mo2 Cl2 91.63(11)
N3 Mo2 Cl2 92.31(10)
C59 Mo2 Cl1 111.22(14)
N2 Mo2 Cl1 87.03(11)
N3 Mo2 Cl1 86.87(10)
Cl2 Mo2 Cl1 144.23(5)
C59 Mo2 Mo1 52.06(14)
N2 Mo2 Mo1 89.17(10)
N3 Mo2 Mo1 89.18(10)
Cl2 Mo2 Mo1 156.60(4)
Cl1 Mo2 Mo1 59.17(3)
C51 O1 Mo1 92.9(3)
C67 O2 C68 116.1(9)

loop_
_geom_bond_atom_site_label_1
_geom_bond_atom_site_label_2
_geom_bond_distance
C1 C2 1.397(8)
C1 C9 1.418(8)
C1 N1 1.465(6)
C2 C6 1.398(8)
C2 C3 1.499(9)
C3 C4 1.514(8)
C3 C5 1.527(8)
C3 H3 1.0000
C4 H4A 0.9800
C4 H4B 0.9800
C4 H4C 0.9800
C5 H5A 0.9800
C5 H5B 0.9800
C5 H5C 0.9800
C6 C7 1.370(11)
C6 H6 0.9500
C7 C8 1.345(11)
C7 H7 0.9500
C8 C9 1.420(8)
C8 H8 0.9500
C9 C10 1.508(9)
C10 C12 1.516(8)
C10 C11 1.551(8)
C10 H10 1.0000
C11 H11A 0.9800
C11 H11B 0.9800
C11 H11C 0.9800
C12 H12A 0.9800
C12 H12B 0.9800
C12 H12C 0.9800
C13 N1 1.317(6)
C13 N2 1.345(6)
C13 H13 0.9500
C14 C22 1.395(7)
C14 C15 1.402(7)
C14 N2 1.455(6)
C15 C19 1.398(7)
C15 C16 1.505(8)
C16 C17 1.525(7)
C16 C18 1.542(8)
C16 H16 1.0000
C17 H17A 0.9800
C17 H17B 0.9800
C17 H17C 0.9800
C18 H18A 0.9800
C18 H18B 0.9800
C18 H18C 0.9800
C19 C20 1.377(8)
C19 H19 0.9500
C20 C21 1.369(8)
C20 H20 0.9500
C21 C22 1.398(7)
C21 H21 0.9500
C22 C23 1.521(8)
C23 C24 1.514(9)
C23 C25 1.519(8)
C23 H23 1.0000
C24 H24A 0.9800
C24 H24B 0.9800
C24 H24C 0.9800
C25 H25A 0.9800
C25 H25B 0.9800
C25 H25C 0.9800
C26 C27 1.393(7)
C26 C34 1.410(7)
C26 N3 1.466(5)
C27 C31 1.398(7)
C27 C28 1.517(7)
C28 C30 1.525(8)
C28 C29 1.535(8)
C28 H28 1.0000
C29 H29A 0.9800
C29 H29B 0.9800
C29 H29C 0.9800
C30 H30A 0.9800
C30 H30B 0.9800
C30 H30C 0.9800
C31 C32 1.375(8)
C31 H31 0.9500
C32 C33 1.376(8)
C32 H32 0.9500
C33 C34 1.390(7)
C33 H33 0.9500
C34 C35 1.502(7)
C35 C37 1.536(7)
C35 C36 1.535(8)
C35 H35 1.0000
C36 H36A 0.9800
C36 H36B 0.9800
C36 H36C 0.9800
C37 H37A 0.9800
C37 H37B 0.9800
C37 H37C 0.9800
C38 N3 1.325(6)
C38 N4 1.326(6)
C38 H38 0.9500
C39 C47 1.403(7)
C39 C40 1.401(6)
C39 N4 1.459(6)
C40 C44 1.393(7)
C40 C41 1.521(7)
C41 C42 1.536(7)
C41 C43 1.536(7)
C41 H41 1.0000
C42 H42A 0.9800
C42 H42B 0.9800
C42 H42C 0.9800
C43 H43A 0.9800
C43 H43B 0.9800
C43 H43C 0.9800
C44 C45 1.372(8)
C44 H44 0.9500
C45 C46 1.363(7)
C45 H45 0.9500
C46 C47 1.384(7)
C46 H46 0.9500
C47 C48 1.518(7)
C48 C50 1.519(8)
C48 C49 1.539(8)
C48 H48 1.0000
C49 H49A 0.9800
C49 H49B 0.9800
C49 H49C 0.9800
C50 H50A 0.9800
C50 H50B 0.9800
C50 H50C 0.9800
C51 N5 1.296(6)
C51 O1 1.321(6)
C51 C52 1.484(7)
C51 Mo1 2.574(5)
C52 C57 1.379(8)
C52 C53 1.389(7)
C53 C54 1.374(9)
C53 H53 0.9500
C54 C55 1.344(10)
C54 H54 0.9500
C55 C56 1.375(10)
C55 H55 0.9500
C56 C57 1.393(8)
C56 H56 0.9500
C57 H57 0.9500
C58 N5 1.476(6)
C58 H58A 0.9800
C58 H58B 0.9800
C58 H58C 0.9800
C59 C60 1.454(7)
C59 Mo2 1.920(5)
C59 Mo1 1.992(5)
C60 C61 1.391(7)
C60 C65 1.403(7)
C61 C62 1.383(7)
C61 H61 0.9500
C62 C63 1.368(9)
C62 H62 0.9500
C63 C64 1.369(9)
C63 H63 0.9500
C64 C65 1.391(8)
C64 H64 0.9500
C65 H65 0.9500
C66 C67 1.425(14)
C66 H66A 0.9800
C66 H66B 0.9800
C66 H66C 0.9800
C67 O2 1.390(11)
C67 H67A 0.9900
C67 H67B 0.9900
C68 C69 1.377(15)
C68 O2 1.424(13)
C68 H68A 0.9900
C68 H68B 0.9900
C69 H69A 0.9800
C69 H69B 0.9800
C69 H69C 0.9800
N1 Mo1 2.150(3)
N2 Mo2 2.127(3)
N3 Mo2 2.141(3)
N4 Mo1 2.129(3)
N5 Mo1 2.159(4)
Cl1 Mo1 2.4385(12)
Cl1 Mo2 2.4642(12)
Cl2 Mo2 2.3682(13)
Mo1 O1 2.144(3)
Mo1 Mo2 2.4747(6)
